data_4086790
loop_
_publ_author_name
'Iwai, Tomohiro'
'Tanaka, Ryotaro'
'Sawamura, Masaya'

_publ_section_title
;
 Synthesis, Coordination Properties, and Catalytic Application of
 Triarylmethane-Monophosphines
;
_journal_issue 23
_journal_name_full Organometallics
_journal_page_first 3959
_journal_paper_doi 10.1021/acs.organomet.6b00752
_journal_volume 35
_journal_year 2016
_chemical_formula_moiety 'C34 H23 P Pd'
_chemical_formula_sum 'C34 H23 P Pd'
_chemical_formula_weight 568.93
_space_group_crystal_system monoclinic
_space_group_IT_number 14
_space_group_name_Hall '-P 2yn'
_space_group_name_H-M_alt 'P 1 21/n 1'
_symmetry_space_group_name_Hall '-P 2yn'
_symmetry_space_group_name_H-M 'P 1 21/n 1'
_atom_sites_solution_hydrogens geom
_atom_sites_solution_primary direct
_atom_sites_solution_secondary difmap
_cell_angle_alpha 90.0000
_cell_angle_beta 108.223(5)
_cell_angle_gamma 90.0000
_cell_formula_units_Z 4
_cell_length_a 11.0860(10)
_cell_length_b 17.6005(13)
_cell_length_c 14.1670(18)
_cell_measurement_reflns_used 7993
_cell_measurement_temperature 150
_cell_measurement_theta_max 27.50
_cell_measurement_theta_min 3.00
_cell_volume 2625.6(5)
_computing_cell_refinement 'CrystalClear-SM Expert 2.0 r16'
_computing_data_collection 'CrystalClear-SM Expert 2.0 r16 (Rigaku, 2013)'
_computing_data_reduction 'CrystalClear-SM Expert 2.0 r16'
_computing_molecular_graphics 'CrystalStructure 4.2'
_computing_publication_material 'CrystalStructure 4.2 (Rigaku, 2015)'
_computing_structure_refinement 'SHELXL Version 2014/7 (Sheldrick, 2008)'
_computing_structure_solution 'SIR2011 (Burla, et al., 2012)'
_diffrn_ambient_temperature 150
_diffrn_detector_area_resol_mean 7.314
_diffrn_measured_fraction_theta_full 0.997
_diffrn_measured_fraction_theta_max 0.998
_diffrn_measurement_device_type 'Rigaku Mercury70'
_diffrn_measurement_method \w
_diffrn_radiation_type 'Mo K\a'
_diffrn_radiation_wavelength 0.71075
_diffrn_reflns_av_R_equivalents 0.0224
_diffrn_reflns_Laue_measured_fraction_full 0.997
_diffrn_reflns_Laue_measured_fraction_max 0.998
_diffrn_reflns_limit_h_max 13
_diffrn_reflns_limit_h_min -13
_diffrn_reflns_limit_k_max 21
_diffrn_reflns_limit_k_min -21
_diffrn_reflns_limit_l_max 15
_diffrn_reflns_limit_l_min -17
_diffrn_reflns_number 18890
_diffrn_reflns_point_group_measured_fraction_full 0.997
_diffrn_reflns_point_group_measured_fraction_max 0.998
_diffrn_reflns_theta_full 25.242
_diffrn_reflns_theta_max 26.000
_diffrn_reflns_theta_min 3.017
_diffrn_standards_number 0
_exptl_absorpt_coefficient_mu 0.789
_exptl_absorpt_correction_T_max 0.854
_exptl_absorpt_correction_T_min 0.752
_exptl_absorpt_correction_type multi-scan
_exptl_absorpt_process_details 'REQAB (Rigaku, 1998)'
_exptl_crystal_colour colorless
_exptl_crystal_density_diffrn 1.439
_exptl_crystal_density_method 'not measured'
_exptl_crystal_description prism
_exptl_crystal_F_000 1152.00
_exptl_crystal_size_max 0.200
_exptl_crystal_size_mid 0.200
_exptl_crystal_size_min 0.200
_refine_diff_density_max 1.01
_refine_diff_density_min -1.28
_refine_ls_extinction_method none
_refine_ls_goodness_of_fit_ref 1.058
_refine_ls_hydrogen_treatment constr
_refine_ls_number_parameters 329
_refine_ls_number_reflns 5152
_refine_ls_number_restraints 30
_refine_ls_R_factor_all 0.0413
_refine_ls_R_factor_gt 0.0364
_refine_ls_shift/su_max 0.001
_refine_ls_structure_factor_coef Fsqd
_refine_ls_weighting_details 'w = 1/[\s^2^(Fo^2^)+(0.0411P)^2^+5.0018P] where P=(Fo^2^+2Fc^2^)/3'
_refine_ls_weighting_scheme calc
_refine_ls_wR_factor_gt 0.0896
_refine_ls_wR_factor_ref 0.0932
_reflns_Friedel_coverage 0.000
_reflns_number_gt 4645
_reflns_number_total 5152
_reflns_threshold_expression F^2^>2.0\s(F^2^)
_cod_data_source_file om6b00752_si_002.cif
_cod_data_source_block Pd(p-allyl)(L4-H)
_cod_depositor_comments 'Adding full bibliography for 4086782--4086793.cif.'
_cod_database_code 4086790

loop_
_space_group_symop_id
_space_group_symop_operation_xyz
1 +X,+Y,+Z
2 1/2-X,1/2+Y,1/2-Z
3 -X,-Y,-Z
4 -1/2+X,-1/2-Y,-1/2+Z

loop_
_atom_site_label
_atom_site_type_symbol
_atom_site_fract_x
_atom_site_fract_y
_atom_site_fract_z
_atom_site_U_iso_or_equiv
_atom_site_adp_type
_atom_site_occupancy
_atom_site_site_symmetry_order
_atom_site_calc_flag
_atom_site_refinement_flags_posn
_atom_site_refinement_flags_adp
_atom_site_refinement_flags_occupancy
_atom_site_disorder_assembly
_atom_site_disorder_group
Pd1 Pd 0.66694(2) 0.18887(2) -0.01458(2) 0.02097(9) Uani 1 1 d . . . . .
P1 P 0.52710(7) 0.18302(4) 0.07110(6) 0.02152(17) Uani 1 1 d . . . . .
C1 C 0.5792(3) 0.13681(18) 0.1921(2) 0.0249(6) Uani 1 1 d . . . . .
C2 C 0.5779(3) 0.05810(19) 0.1979(2) 0.0347(8) Uani 1 1 d . . . . .
H1 H 0.5435 0.0291 0.1390 0.042 Uiso 1 1 calc R U . . .
C3 C 0.6264(4) 0.0212(2) 0.2886(3) 0.0417(9) Uani 1 1 d . . . . .
H2 H 0.6244 -0.0327 0.2918 0.050 Uiso 1 1 calc R U . . .
C4 C 0.6776(3) 0.0633(2) 0.3743(2) 0.0396(8) Uani 1 1 d . . . . .
H3 H 0.7106 0.0383 0.4365 0.048 Uiso 1 1 calc R U . . .
C5 C 0.6808(4) 0.1408(2) 0.3697(2) 0.0422(9) Uani 1 1 d . . . . .
H4 H 0.7171 0.1693 0.4288 0.051 Uiso 1 1 calc R U . . .
C6 C 0.6311(3) 0.1784(2) 0.2791(2) 0.0337(7) Uani 1 1 d . . . . .
H5 H 0.6327 0.2324 0.2767 0.040 Uiso 1 1 calc R U . . .
C7 C 0.3705(3) 0.14481(17) 0.0075(2) 0.0233(6) Uani 1 1 d . . . . .
C8 C 0.3381(3) 0.13021(19) -0.0939(2) 0.0300(7) Uani 1 1 d . . . . .
H6 H 0.4002 0.1353 -0.1268 0.036 Uiso 1 1 calc R U . . .
C9 C 0.2149(3) 0.1081(2) -0.1475(2) 0.0350(8) Uani 1 1 d . . . . .
H7 H 0.1934 0.0980 -0.2166 0.042 Uiso 1 1 calc R U . . .
C10 C 0.1249(3) 0.1010(2) -0.1001(2) 0.0351(8) Uani 1 1 d . . . . .
H8 H 0.0407 0.0866 -0.1369 0.042 Uiso 1 1 calc R U . . .
C11 C 0.1558(3) 0.1146(2) 0.0009(2) 0.0343(8) Uani 1 1 d . . . . .
H9 H 0.0930 0.1093 0.0333 0.041 Uiso 1 1 calc R U . . .
C12 C 0.2784(3) 0.13596(18) 0.0550(2) 0.0278(7) Uani 1 1 d . . . . .
H10 H 0.2998 0.1446 0.1245 0.033 Uiso 1 1 calc R U . . .
C13 C 0.4983(3) 0.28146(17) 0.0948(2) 0.0238(6) Uani 1 1 d . . . . .
C14 C 0.5637(3) 0.33266(17) 0.0558(2) 0.0204(6) Uani 1 1 d . . . . .
C15 C 0.5441(3) 0.41143(18) 0.0662(2) 0.0283(7) Uani 1 1 d . . . . .
C16 C 0.4607(3) 0.43555(18) 0.1154(2) 0.0290(7) Uani 1 1 d . . . . .
C17 C 0.3966(3) 0.38305(19) 0.1557(2) 0.0311(7) Uani 1 1 d . . . . .
C18 C 0.4148(3) 0.30595(18) 0.1458(3) 0.0304(7) Uani 1 1 d . . . . .
C19 C 0.6595(3) 0.30854(16) 0.0042(2) 0.0216(6) Uani 1 1 d . . . . .
C20 C 0.7946(3) 0.32309(17) 0.0648(2) 0.0242(6) Uani 1 1 d . . . . .
C21 C 0.8597(3) 0.29993(18) 0.1611(2) 0.0284(7) Uani 1 1 d . . . . .
H11 H 0.8165 0.2738 0.1996 0.034 Uiso 1 1 calc R U . . .
C22 C 0.9884(3) 0.3155(2) 0.2002(3) 0.0415(9) Uani 1 1 d . . . . .
H12 H 1.0340 0.2992 0.2656 0.050 Uiso 1 1 calc R U . . .
C23 C 1.0510(4) 0.3546(3) 0.1446(3) 0.0542(11) Uani 1 1 d . . . . .
H13 H 1.1393 0.3643 0.1723 0.065 Uiso 1 1 calc R U . . .
C24 C 0.9877(4) 0.3796(3) 0.0498(3) 0.0483(10) Uani 1 1 d . . . . .
H14 H 1.0316 0.4070 0.0128 0.058 Uiso 1 1 calc R U . . .
C25 C 0.8586(3) 0.36417(19) 0.0091(2) 0.0311(7) Uani 1 1 d . . . . .
C26 C 0.7676(3) 0.38148(18) -0.0871(2) 0.0310(7) Uani 1 1 d . . . . .
C27 C 0.7804(4) 0.4223(2) -0.1679(2) 0.0399(8) Uani 1 1 d . . . . .
H15 H 0.8605 0.4424 -0.1664 0.048 Uiso 1 1 calc R U . . .
C28 C 0.6754(4) 0.4330(2) -0.2494(3) 0.0444(10) Uani 1 1 d . . . . .
H16 H 0.6829 0.4616 -0.3041 0.053 Uiso 1 1 calc R U . . .
C29 C 0.5586(4) 0.4026(2) -0.2531(2) 0.0424(9) Uani 1 1 d . . . . .
H17 H 0.4876 0.4102 -0.3107 0.051 Uiso 1 1 calc R U . . .
C30 C 0.5436(4) 0.36081(19) -0.1733(2) 0.0338(7) Uani 1 1 d . . . . .
H18 H 0.4630 0.3408 -0.1758 0.041 Uiso 1 1 calc R U . . .
C31 C 0.6490(3) 0.34945(17) -0.0906(2) 0.0260(6) Uani 1 1 d . . . . .
C34A C 0.8078(3) 0.18127(16) -0.0946(3) 0.0416(8) Uani 0.550(9) 1 d G U P A 1
H22A H 0.7742 0.1822 -0.1681 0.050 Uiso 0.550(9) 1 calc R U P A 1
H23A H 0.8866 0.2113 -0.0672 0.050 Uiso 0.550(9) 1 calc R U P A 1
C33A C 0.8026(3) 0.1123(2) -0.0494(5) 0.0495(12) Uani 0.550(9) 1 d G U P A 1
H21A H 0.8795 0.1045 0.0098 0.059 Uiso 0.550(9) 1 calc R U P A 1
C32A C 0.7066(4) 0.07102(18) -0.0428(4) 0.0672(10) Uani 0.550(9) 1 d G U P A 1
H20A H 0.7246 0.0359 0.0146 0.081 Uiso 0.550(9) 1 calc R U P A 1
H19A H 0.6516 0.0484 -0.1055 0.081 Uiso 0.550(9) 1 calc R U P A 1
C34B C 0.8078(3) 0.18127(16) -0.0946(3) 0.0416(8) Uani 0.450(9) 1 d G U P A 2
H23B H 0.7883 0.2091 -0.1584 0.050 Uiso 0.450(9) 1 calc R U P A 2
H22B H 0.8984 0.1834 -0.0540 0.050 Uiso 0.450(9) 1 calc R U P A 2
C33B C 0.7436(6) 0.1108(2) -0.0960(3) 0.0512(13) Uani 0.450(9) 1 d G U P A 2
H21B H 0.6794 0.1066 -0.1635 0.061 Uiso 0.450(9) 1 calc R U P A 2
C32B C 0.7066(4) 0.07102(18) -0.0428(4) 0.0672(10) Uani 0.450(9) 1 d G U P A 2
H19B H 0.7725 0.0448 0.0110 0.081 Uiso 0.450(9) 1 calc R U P A 2
H20B H 0.6322 0.0387 -0.0753 0.081 Uiso 0.450(9) 1 calc R U P A 2

loop_
_atom_site_aniso_label
_atom_site_aniso_U_11
_atom_site_aniso_U_22
_atom_site_aniso_U_33
_atom_site_aniso_U_23
_atom_site_aniso_U_13
_atom_site_aniso_U_12
Pd1 0.01893(14) 0.02232(14) 0.02124(13) -0.00121(8) 0.00566(9) 0.00136(8)
P1 0.0211(4) 0.0217(4) 0.0229(4) -0.0004(3) 0.0087(3) -0.0011(3)
C1 0.0207(15) 0.0295(16) 0.0241(14) 0.0021(12) 0.0066(12) 0.0009(12)
C2 0.0409(19) 0.0321(18) 0.0294(16) 0.0020(14) 0.0084(14) 0.0073(15)
C3 0.046(2) 0.040(2) 0.0385(19) 0.0109(16) 0.0128(16) 0.0158(17)
C4 0.0348(19) 0.056(2) 0.0284(17) 0.0102(16) 0.0107(14) 0.0139(17)
C5 0.040(2) 0.058(2) 0.0256(16) -0.0030(16) 0.0058(15) -0.0062(18)
C6 0.0345(19) 0.0371(19) 0.0294(16) -0.0025(14) 0.0097(14) -0.0057(14)
C7 0.0234(15) 0.0202(14) 0.0257(14) 0.0012(11) 0.0066(12) 0.0005(12)
C8 0.0321(17) 0.0338(17) 0.0264(15) -0.0004(13) 0.0125(13) -0.0006(14)
C9 0.0325(18) 0.045(2) 0.0245(15) -0.0011(14) 0.0051(13) -0.0020(15)
C10 0.0235(16) 0.043(2) 0.0329(17) 0.0019(15) 0.0004(13) 0.0001(14)
C11 0.0233(16) 0.046(2) 0.0353(17) 0.0047(15) 0.0113(14) -0.0004(14)
C12 0.0258(16) 0.0329(17) 0.0245(15) 0.0031(12) 0.0076(12) -0.0007(13)
C13 0.0235(15) 0.0226(15) 0.0243(14) -0.0029(12) 0.0060(12) 0.0006(12)
C14 0.0183(14) 0.0243(14) 0.0159(12) -0.0042(11) 0.0015(11) 0.0023(11)
C15 0.0314(17) 0.0304(17) 0.0231(14) -0.0004(12) 0.0085(13) -0.0013(13)
C16 0.0319(17) 0.0287(16) 0.0247(14) -0.0031(12) 0.0064(13) 0.0043(13)
C17 0.0263(16) 0.0342(18) 0.0325(16) -0.0062(13) 0.0086(13) -0.0001(13)
C18 0.0278(17) 0.0298(17) 0.0374(17) -0.0053(13) 0.0157(14) -0.0045(13)
C19 0.0230(15) 0.0233(15) 0.0189(13) -0.0004(11) 0.0073(11) -0.0013(11)
C20 0.0242(16) 0.0234(15) 0.0275(15) -0.0052(12) 0.0117(12) -0.0041(12)
C21 0.0253(16) 0.0321(17) 0.0280(15) -0.0008(13) 0.0087(13) -0.0017(13)
C22 0.0288(19) 0.055(2) 0.0370(19) 0.0028(16) 0.0045(15) -0.0038(16)
C23 0.0254(19) 0.082(3) 0.052(2) 0.004(2) 0.0083(17) -0.016(2)
C24 0.037(2) 0.063(3) 0.053(2) 0.0004(19) 0.0255(18) -0.0161(19)
C25 0.0345(18) 0.0326(18) 0.0310(16) -0.0020(13) 0.0174(14) -0.0034(14)
C26 0.0431(19) 0.0276(16) 0.0305(16) -0.0035(13) 0.0233(15) 0.0010(14)
C27 0.060(2) 0.0373(19) 0.0326(17) 0.0030(15) 0.0289(17) 0.0003(17)
C28 0.081(3) 0.0311(19) 0.0312(18) 0.0002(14) 0.0315(19) 0.0056(19)
C29 0.065(3) 0.037(2) 0.0221(16) -0.0017(14) 0.0084(16) 0.0130(18)
C30 0.044(2) 0.0300(17) 0.0243(15) -0.0036(13) 0.0061(14) 0.0018(15)
C31 0.0389(18) 0.0200(14) 0.0220(14) -0.0022(11) 0.0136(13) 0.0022(13)
C34A 0.0330(17) 0.0411(16) 0.063(2) -0.0093(15) 0.0332(16) 0.0078(13)
C33A 0.044(2) 0.037(2) 0.083(3) -0.007(2) 0.042(2) 0.0138(19)
C32A 0.064(2) 0.0379(18) 0.119(3) -0.0032(19) 0.057(2) 0.0045(16)
C34B 0.0330(17) 0.0411(16) 0.063(2) -0.0093(15) 0.0332(16) 0.0078(13)
C33B 0.047(3) 0.034(2) 0.088(3) -0.012(2) 0.043(2) 0.011(2)
C32B 0.064(2) 0.0379(18) 0.119(3) -0.0032(19) 0.057(2) 0.0045(16)

loop_
_atom_type_symbol
_atom_type_description
_atom_type_scat_dispersion_real
_atom_type_scat_dispersion_imag
_atom_type_scat_source
C C 0.0033 0.0016
;
International Tables for Crystallography
(Vol. C, Tables 4.2.6.8 and 6.1.1.4)
;
H H 0.0000 0.0000
;
International Tables for Crystallography
(Vol. C, Table 6.1.1.4)
;
Pd Pd -0.9988 1.0072
;
International Tables for Crystallography
(Vol. C, Tables 4.2.6.8 and 6.1.1.4)
;
P P 0.1023 0.0942
;
International Tables for Crystallography
(Vol. C, Tables 4.2.6.8 and 6.1.1.4)
;

loop_
_geom_angle_atom_site_label_1
_geom_angle_atom_site_label_2
_geom_angle_atom_site_label_3
_geom_angle
C19 Pd1 C33B 137.96(12)
C19 Pd1 C32B 168.92(12)
C33B Pd1 C32B 32.02(5)
C19 Pd1 C32A 168.92(12)
C19 Pd1 C33A 133.99(12)
C32A Pd1 C33A 35.03(5)
C19 Pd1 C34A 100.73(11)
C32A Pd1 C34A 68.41(7)
C33A Pd1 C34A 36.71(5)
C19 Pd1 C34B 100.73(11)
C33B Pd1 C34B 38.39(6)
C32B Pd1 C34B 68.41(7)
C19 Pd1 P1 85.26(8)
C33B Pd1 P1 136.06(9)
C32B Pd1 P1 105.52(9)
C32A Pd1 P1 105.52(9)
C33A Pd1 P1 137.01(9)
C34A Pd1 P1 173.71(8)
C34B Pd1 P1 173.71(8)
C13 P1 C7 104.45(14)
C13 P1 C1 105.94(14)
C7 P1 C1 105.90(14)
C13 P1 Pd1 104.33(10)
C7 P1 Pd1 117.54(10)
C1 P1 Pd1 117.34(10)
C2 C1 C6 118.8(3)
C2 C1 P1 119.7(2)
C6 C1 P1 121.3(2)
C1 C2 C3 120.8(3)
C1 C2 H1 119.6
C3 C2 H1 119.6
C4 C3 C2 119.7(3)
C4 C3 H2 120.1
C2 C3 H2 120.1
C5 C4 C3 120.2(3)
C5 C4 H3 119.9
C3 C4 H3 119.9
C4 C5 C6 120.6(3)
C4 C5 H4 119.7
C6 C5 H4 119.7
C1 C6 C5 119.9(3)
C1 C6 H5 120.0
C5 C6 H5 120.0
C8 C7 C12 119.0(3)
C8 C7 P1 118.6(2)
C12 C7 P1 122.2(2)
C7 C8 C9 120.5(3)
C7 C8 H6 119.8
C9 C8 H6 119.8
C10 C9 C8 119.8(3)
C10 C9 H7 120.1
C8 C9 H7 120.1
C9 C10 C11 120.5(3)
C9 C10 H8 119.8
C11 C10 H8 119.8
C10 C11 C12 120.0(3)
C10 C11 H9 120.0
C12 C11 H9 120.0
C11 C12 C7 120.2(3)
C11 C12 H10 119.9
C7 C12 H10 119.9
C14 C13 C18 121.3(3)
C14 C13 P1 113.9(2)
C18 C13 P1 124.8(2)
C13 C14 C15 118.7(3)
C13 C14 C19 122.9(3)
C15 C14 C19 118.3(3)
C16 C15 C14 120.0(3)
C15 C16 C17 120.6(3)
C18 C17 C16 120.0(3)
C17 C18 C13 119.4(3)
C31 C19 C20 102.4(2)
C31 C19 C14 115.2(2)
C20 C19 C14 113.6(2)
C31 C19 Pd1 111.04(19)
C20 C19 Pd1 99.79(19)
C14 C19 Pd1 113.31(19)
C21 C20 C25 120.0(3)
C21 C20 C19 129.1(3)
C25 C20 C19 110.8(3)
C22 C21 C20 119.2(3)
C22 C21 H11 120.4
C20 C21 H11 120.4
C23 C22 C21 120.4(3)
C23 C22 H12 119.8
C21 C22 H12 119.8
C24 C23 C22 121.4(3)
C24 C23 H13 119.3
C22 C23 H13 119.3
C23 C24 C25 119.0(3)
C23 C24 H14 120.5
C25 C24 H14 120.5
C24 C25 C20 120.0(3)
C24 C25 C26 132.1(3)
C20 C25 C26 108.0(3)
C27 C26 C31 120.5(3)
C27 C26 C25 131.2(3)
C31 C26 C25 108.2(3)
C28 C27 C26 118.9(4)
C28 C27 H15 120.5
C26 C27 H15 120.5
C27 C28 C29 121.0(3)
C27 C28 H16 119.5
C29 C28 H16 119.5
C28 C29 C30 121.1(3)
C28 C29 H17 119.4
C30 C29 H17 119.4
C31 C30 C29 118.4(3)
C31 C30 H18 120.8
C29 C30 H18 120.8
C30 C31 C26 120.0(3)
C30 C31 C19 129.5(3)
C26 C31 C19 110.5(3)
C33A C34A Pd1 71.1(2)
C33A C34A H22A 116.5
Pd1 C34A H22A 116.5
C33A C34A H23A 116.5
Pd1 C34A H23A 116.5
H22A C34A H23A 113.5
C32A C33A C34A 132.0
C32A C33A Pd1 72.3(2)
C34A C33A Pd1 72.2(2)
C32A C33A H21A 111.2
C34A C33A H21A 111.2
Pd1 C33A H21A 111.2
C33A C32A Pd1 72.7(2)
C33A C32A H20A 116.3
Pd1 C32A H20A 116.3
C33A C32A H19A 116.3
Pd1 C32A H19A 116.3
H20A C32A H19A 113.3
C33B C34B Pd1 68.2(2)
C33B C34B H23B 116.9
Pd1 C34B H23B 116.9
C33B C34B H22B 116.9
Pd1 C34B H22B 116.9
H23B C34B H22B 113.9
C32B C33B C34B 140.4
C32B C33B Pd1 76.2(2)
C34B C33B Pd1 73.39(18)
C32B C33B H21B 106.2
C34B C33B H21B 106.2
Pd1 C33B H21B 106.2
C33B C32B Pd1 71.7(2)
C33B C32B H19B 116.4
Pd1 C32B H19B 116.4
C33B C32B H20B 116.4
Pd1 C32B H20B 116.4
H19B C32B H20B 113.4

loop_
_geom_bond_atom_site_label_1
_geom_bond_atom_site_label_2
_geom_bond_distance
Pd1 C19 2.128(3)
Pd1 C33B 2.134(5)
Pd1 C32B 2.183(4)
Pd1 C32A 2.183(4)
Pd1 C33A 2.188(5)
Pd1 C34A 2.203(3)
Pd1 C34B 2.203(3)
Pd1 P1 2.2502(8)
P1 C13 1.812(3)
P1 C7 1.816(3)
P1 C1 1.821(3)
C1 C2 1.388(5)
C1 C6 1.394(4)
C2 C3 1.389(5)
C2 H1 0.9500
C3 C4 1.384(5)
C3 H2 0.9500
C4 C5 1.365(6)
C4 H3 0.9500
C5 C6 1.396(5)
C5 H4 0.9500
C6 H5 0.9500
C7 C8 1.391(4)
C7 C12 1.395(4)
C8 C9 1.394(5)
C8 H6 0.9500
C9 C10 1.371(5)
C9 H7 0.9500
C10 C11 1.384(5)
C10 H8 0.9500
C11 C12 1.387(4)
C11 H9 0.9500
C12 H10 0.9500
C13 C14 1.377(4)
C13 C18 1.408(4)
C14 C15 1.418(4)
C14 C19 1.525(4)
C15 C16 1.387(4)
C16 C17 1.392(5)
C17 C18 1.385(5)
C19 C31 1.496(4)
C19 C20 1.497(4)
C20 C21 1.390(4)
C20 C25 1.413(4)
C21 C22 1.388(5)
C21 H11 0.9500
C22 C23 1.384(6)
C22 H12 0.9500
C23 C24 1.378(6)
C23 H13 0.9500
C24 C25 1.393(5)
C24 H14 0.9500
C25 C26 1.453(5)
C26 C27 1.395(4)
C26 C31 1.418(5)
C27 C28 1.372(6)
C27 H15 0.9500
C28 C29 1.387(6)
C28 H16 0.9500
C29 C30 1.401(5)
C29 H17 0.9500
C30 C31 1.387(4)
C30 H18 0.9500
C34A C33A 1.3829
C34A H22A 0.9900
C34A H23A 0.9900
C33A C32A 1.3156
C33A H21A 1.0000
C32A H20A 0.9900
C32A H19A 0.9900
C34B C33B 1.4273
C34B H23B 0.9900
C34B H22B 0.9900
C33B C32B 1.1916
C33B H21B 1.0000
C32B H19B 0.9900
C32B H20B 0.9900

loop_
_geom_torsion_atom_site_label_1
_geom_torsion_atom_site_label_2
_geom_torsion_atom_site_label_3
_geom_torsion_atom_site_label_4
_geom_torsion
C13 P1 C1 C2 163.7(3)
C7 P1 C1 C2 53.1(3)
Pd1 P1 C1 C2 -80.4(3)
C13 P1 C1 C6 -22.1(3)
C7 P1 C1 C6 -132.7(3)
Pd1 P1 C1 C6 93.8(3)
C6 C1 C2 C3 0.6(5)
P1 C1 C2 C3 174.9(3)
C1 C2 C3 C4 -0.6(6)
C2 C3 C4 C5 -0.2(6)
C3 C4 C5 C6 0.9(6)
C2 C1 C6 C5 0.1(5)
P1 C1 C6 C5 -174.2(3)
C4 C5 C6 C1 -0.8(6)
C13 P1 C7 C8 106.8(3)
C1 P1 C7 C8 -141.6(3)
Pd1 P1 C7 C8 -8.2(3)
C13 P1 C7 C12 -67.5(3)
C1 P1 C7 C12 44.1(3)
Pd1 P1 C7 C12 177.5(2)
C12 C7 C8 C9 0.9(5)
P1 C7 C8 C9 -173.6(3)
C7 C8 C9 C10 0.3(5)
C8 C9 C10 C11 -0.9(5)
C9 C10 C11 C12 0.3(5)
C10 C11 C12 C7 0.9(5)
C8 C7 C12 C11 -1.5(5)
P1 C7 C12 C11 172.8(3)
C7 P1 C13 C14 -123.1(2)
C1 P1 C13 C14 125.3(2)
Pd1 P1 C13 C14 0.8(2)
C7 P1 C13 C18 55.2(3)
C1 P1 C13 C18 -56.4(3)
Pd1 P1 C13 C18 179.1(2)
C18 C13 C14 C15 -1.1(4)
P1 C13 C14 C15 177.3(2)
C18 C13 C14 C19 177.2(3)
P1 C13 C14 C19 -4.5(4)
C13 C14 C15 C16 0.3(4)
C19 C14 C15 C16 -178.0(3)
C14 C15 C16 C17 0.6(5)
C15 C16 C17 C18 -0.7(5)
C16 C17 C18 C13 0.0(5)
C14 C13 C18 C17 0.9(5)
P1 C13 C18 C17 -177.3(2)
C13 C14 C19 C31 135.5(3)
C15 C14 C19 C31 -46.3(4)
C13 C14 C19 C20 -106.9(3)
C15 C14 C19 C20 71.4(3)
C13 C14 C19 Pd1 6.1(3)
C15 C14 C19 Pd1 -175.7(2)
C31 C19 C20 C21 179.1(3)
C14 C19 C20 C21 54.2(4)
Pd1 C19 C20 C21 -66.7(3)
C31 C19 C20 C25 -3.2(3)
C14 C19 C20 C25 -128.1(3)
Pd1 C19 C20 C25 111.0(2)
C25 C20 C21 C22 -2.1(5)
C19 C20 C21 C22 175.4(3)
C20 C21 C22 C23 0.9(6)
C21 C22 C23 C24 0.6(7)
C22 C23 C24 C25 -0.9(7)
C23 C24 C25 C20 -0.3(6)
C23 C24 C25 C26 -179.0(4)
C21 C20 C25 C24 1.8(5)
C19 C20 C25 C24 -176.1(3)
C21 C20 C25 C26 -179.2(3)
C19 C20 C25 C26 2.9(4)
C24 C25 C26 C27 -3.3(7)
C20 C25 C26 C27 177.9(3)
C24 C25 C26 C31 177.6(4)
C20 C25 C26 C31 -1.2(4)
C31 C26 C27 C28 2.0(5)
C25 C26 C27 C28 -177.0(3)
C26 C27 C28 C29 -1.3(5)
C27 C28 C29 C30 0.8(5)
C28 C29 C30 C31 -0.9(5)
C29 C30 C31 C26 1.6(5)
C29 C30 C31 C19 179.1(3)
C27 C26 C31 C30 -2.2(5)
C25 C26 C31 C30 177.0(3)
C27 C26 C31 C19 179.9(3)
C25 C26 C31 C19 -0.9(4)
C20 C19 C31 C30 -175.2(3)
C14 C19 C31 C30 -51.4(4)
Pd1 C19 C31 C30 79.1(4)
C20 C19 C31 C26 2.5(3)
C14 C19 C31 C26 126.2(3)
Pd1 C19 C31 C26 -103.3(2)
Pd1 C34A C33A C32A 44.0(6)
C34A C33A C32A Pd1 -44.0(6)
Pd1 C34B C33B C32B -41.4(7)
C34B C33B C32B Pd1 40.7(7)
